data_9016079
loop_
_publ_author_name
'Starova, G. L.'
'Krivovichev, S. V.'
'Filatov, S. K.'

_publ_section_title
;
 Crystal chemistry of inorganic compounds based on chains of oxocentered
 tetrahedra II. Crystal structure of Cu~4~O~2~[(As,V)O~4~]Cl
;
_journal_issue 12
_journal_name_full 'Zeitschrift f\"ur Kristallographie'
_journal_page_first 650
_journal_page_last 653
_journal_paper_doi 10.1524/zkri.1998.213.12.650
_journal_volume 213
_journal_year 1998
_chemical_compound_source 'Tolbachik volcano, Kamchatka, Russia'
_chemical_formula_sum 'As0.54 Cl Cu4 O6 V0.46'
_chemical_name_mineral Coparsite
_space_group_IT_number 57
_symmetry_space_group_name_Hall '-P 2c 2b'
_symmetry_space_group_name_H-M 'P b c m'
_cell_angle_alpha 90
_cell_angle_beta 90
_cell_angle_gamma 90
_cell_length_a 5.440
_cell_length_b 11.154
_cell_length_c 10.333
_cell_formula_units_Z 4
_cell_volume 626.983
_database_code_amcsd 0019533
_exptl_crystal_density_diffrn 4.762
_cod_original_formula_sum 'Cu4 (As.54 V.46) O6 Cl'
_cod_database_code 9016079

loop_
_space_group_symop_operation_xyz
x,y,z
x,1/2-y,1/2+z
-x,1/2+y,1/2-z
-x,1/2+y,z
x,1/2-y,-z
x,y,1/2-z
-x,-y,1/2+z
-x,-y,-z

loop_
_atom_site_aniso_label
_atom_site_aniso_U_11
_atom_site_aniso_U_22
_atom_site_aniso_U_33
_atom_site_aniso_U_12
_atom_site_aniso_U_13
_atom_site_aniso_U_23
Cu1 0.01100 0.00080 0.00600 -0.00190 0.00000 0.00000
Cu2 0.01100 0.00200 0.00620 -0.00190 0.00000 0.00000
Cu3 0.00820 0.00680 0.00660 0.00230 0.00050 0.00020
As 0.00600 0.00210 0.00570 0.00000 0.00000 0.00060
V 0.00600 0.00210 0.00570 0.00000 0.00000 0.00060
O1 0.00800 0.00200 0.00500 -0.00100 -0.00200 0.00200
O2 0.01400 0.00500 0.00500 0.00400 0.00000 0.00300
O3 0.01100 0.00600 0.01000 0.00500 -0.00100 0.00400
Cl 0.01000 0.02800 0.01200 0.00500 0.00000 0.00000

loop_
_atom_site_label
_atom_site_fract_x
_atom_site_fract_y
_atom_site_fract_z
_atom_site_occupancy
_atom_site_U_iso_or_equiv
Cu1 0.46910 0.35030 0.75000 1.00000 0.00580
Cu2 0.35830 0.41290 0.25000 1.00000 0.00630
Cu3 0.27040 0.55000 0.54100 1.00000 0.00720
As 0.18030 0.25000 0.50000 0.54000 0.00470
V 0.18030 0.25000 0.50000 0.46000 0.00470
O1 0.44900 0.53040 0.37970 1.00000 0.00500
O2 0.37900 0.27750 0.37380 1.00000 0.00800
O3 0.98700 0.62760 0.46530 1.00000 0.00900
Cl 0.11590 0.60180 0.75000 1.00000 0.01600

loop_
_cod_related_entry_id
_cod_related_entry_database
_cod_related_entry_code
1 AMCSD 0019533
